data_2203229
loop_
_publ_author_name
'Abdullah Ayd\?in'
'Tijen \"Onkol'
'Mehmet Akkurt'
'Orhan B\"uy\"ukg\"ung\"or'
'Serdar \"Unl\"u'

_publ_section_title
;
 5-Chloro-6-(2-fluorobenzoyl)-1,3-benzoxazol-2(3<i>H</i>)-one
;
_journal_issue 2
_journal_name_full 'Acta Crystallographica Section E'
_journal_page_first o244
_journal_page_last o245
_journal_paper_doi 10.1107/S1600536804001011
_journal_volume 60
_journal_year 2004
_chemical_formula_iupac 'C14 H7 Cl F N O3'
_chemical_formula_moiety 'C14 H7 Cl F N O3'
_chemical_formula_sum 'C14 H7 Cl F N O3'
_chemical_formula_weight 291.66
_chemical_name_systematic
;
5-chloro-6-(2-fluorobenzoyl)-1,3-benzoxazol-2(3H)-one
;
_space_group_IT_number 61
_symmetry_cell_setting orthorhombic
_symmetry_space_group_name_Hall '-P 2ac 2ab'
_symmetry_space_group_name_H-M 'P b c a'
_atom_sites_solution_hydrogens geom
_atom_sites_solution_primary direct
_atom_sites_solution_secondary difmap
_cell_angle_alpha 90
_cell_angle_beta 90
_cell_angle_gamma 90
_cell_formula_units_Z 8
_cell_length_a 7.723(7)
_cell_length_b 14.2550(10)
_cell_length_c 22.530(2)
_cell_measurement_reflns_used 5958
_cell_measurement_temperature 293
_cell_measurement_theta_max 56.43
_cell_measurement_theta_min 2.98
_cell_volume 2480(2)
_computing_cell_refinement X-AREA
_computing_data_collection 'X-AREA (Stoe & Cie, 2002)'
_computing_data_reduction 'X-RED (Stoe & Cie, 2002)'
_computing_molecular_graphics 'ORTEP-3 for Windows (Farrugia, 1997)'
_computing_publication_material 'PARST (Nardelli, 1995) and WinGX publication routines (Farrugia, 1999)'
_computing_structure_refinement 'SHELXL97 (Sheldrick, 1997)'
_computing_structure_solution 'SHELXS97 (Sheldrick, 1997)'
_diffrn_ambient_temperature 293
_diffrn_detector_area_resol_mean 6.67
_diffrn_measured_fraction_theta_full 0.996
_diffrn_measured_fraction_theta_max 0.996
_diffrn_measurement_device '2-circle goniometer'
_diffrn_measurement_device_type 'Stoe IPDS-2'
_diffrn_measurement_method 'rotation method'
_diffrn_radiation_monochromator 'plane graphite'
_diffrn_radiation_type 'Mo K\a'
_diffrn_radiation_wavelength 0.71073
_diffrn_reflns_av_R_equivalents 0.040
_diffrn_reflns_av_sigmaI/netI 0.0371
_diffrn_reflns_limit_h_max 10
_diffrn_reflns_limit_h_min -8
_diffrn_reflns_limit_k_max 18
_diffrn_reflns_limit_k_min -18
_diffrn_reflns_limit_l_max 29
_diffrn_reflns_limit_l_min -26
_diffrn_reflns_number 10796
_diffrn_reflns_reduction_process ' ?'
_diffrn_reflns_theta_full 28.31
_diffrn_reflns_theta_max 28.31
_diffrn_reflns_theta_min 1.81
_diffrn_standards_decay_% <2
_diffrn_standards_number 0
_exptl_absorpt_coefficient_mu 0.326
_exptl_absorpt_correction_T_max 0.941
_exptl_absorpt_correction_T_min 0.823
_exptl_absorpt_correction_type integration
_exptl_absorpt_process_details '(Stoe & Cie, 2002)'
_exptl_crystal_colour colorless
_exptl_crystal_density_diffrn 1.562
_exptl_crystal_density_method 'Not Measured'
_exptl_crystal_description plate
_exptl_crystal_F_000 1184
_exptl_crystal_size_max 0.620
_exptl_crystal_size_mid 0.330
_exptl_crystal_size_min 0.190
_refine_diff_density_max 0.144
_refine_diff_density_min -0.214
_refine_ls_extinction_coef 0.0012(2)
_refine_ls_extinction_expression FC^*^=KFC[1+0.001XFC^2^\L^3^/SIN(2\Q)]^-1/4^
_refine_ls_extinction_method SHELXL97
_refine_ls_goodness_of_fit_ref 0.858
_refine_ls_hydrogen_treatment noref
_refine_ls_matrix_type full
_refine_ls_number_parameters 189
_refine_ls_number_reflns 3080
_refine_ls_number_restraints 0
_refine_ls_restrained_S_all 0.858
_refine_ls_R_factor_all 0.0637
_refine_ls_R_factor_gt 0.0317
_refine_ls_shift/su_max 0.001
_refine_ls_shift/su_mean 0.000
_refine_ls_structure_factor_coef Fsqd
_refine_ls_weighting_details 'calc w = 1/[\s^2^(Fo^2^)+(0.0348P)^2^] where P = (Fo^2^+2Fc^2^)/3'
_refine_ls_weighting_scheme calc
_refine_ls_wR_factor_gt 0.0683
_refine_ls_wR_factor_ref 0.0727
_reflns_number_gt 1705
_reflns_number_total 3080
_reflns_threshold_expression I>2\s(I)
_cod_data_source_file su6070.cif
_cod_data_source_block I
_cod_depositor_comments
;
The following automatic conversions were performed:
'_symmetry_cell_setting' value 'Orthorhombic' changed to 'orthorhombic'
according to '/home/saulius/struct/CIF-dictionaries/cif_core.dic'
dictionary named 'cif_core.dic' version 2.4.1 from 2010-06-29.

Automatic conversion script
Id: cif_fix_enum 1527 2010-12-29 10:47:43Z saulius 

The following automatic conversions were performed:

'_symmetry_cell_setting' value 'Orthorhombic' changed to
'orthorhombic' according to
/home/saulius/struct/CIF-dictionaries/cif_core.dic dictionary named
'cif_core.dic' version 2.4.1 from 2010-06-29.

Automatic conversion script
Id: cif_fix_values 1715 2011-07-08 13:25:40Z adriana 
;
_cod_original_cell_volume 2480.4(4)
_cod_database_code 2203229

loop_
_symmetry_equiv_pos_as_xyz
x,y,z
1/2-x,-y,1/2+z
1/2+x,1/2-y,-z
-x,1/2+y,1/2-z
-x,-y,-z
1/2+x,y,1/2-z
1/2-x,1/2+y,z
x,1/2-y,1/2+z

loop_
_atom_site_aniso_label
_atom_site_aniso_U_11
_atom_site_aniso_U_22
_atom_site_aniso_U_33
_atom_site_aniso_U_12
_atom_site_aniso_U_13
_atom_site_aniso_U_23
Cl1 0.0442(2) 0.0545(2) 0.0740(3) -0.0071(2) 0.0099(2) -0.0097(2)
F1 0.1437(12) 0.0669(7) 0.0818(8) 0.0003(8) 0.0034(8) 0.0227(6)
O1 0.0437(6) 0.0445(6) 0.0657(7) -0.0059(5) 0.0091(5) -0.0074(5)
O2 0.0643(7) 0.0565(7) 0.0675(8) -0.0230(7) 0.0022(6) -0.0093(6)
O3 0.0782(8) 0.0421(6) 0.0645(8) -0.0089(6) 0.0187(7) 0.0009(6)
N1 0.0481(8) 0.0352(6) 0.0555(8) -0.0005(6) 0.0044(6) -0.0094(6)
C1 0.0556(10) 0.0413(8) 0.0462(9) -0.0031(8) -0.0008(8) -0.0026(8)
C2 0.0454(8) 0.0318(7) 0.0381(8) 0.0023(7) 0.0011(7) 0.0001(6)
C3 0.0422(8) 0.0376(8) 0.0480(8) 0.0060(7) 0.0071(7) -0.0036(7)
C4 0.0423(8) 0.0370(7) 0.0447(8) -0.0012(7) 0.0043(7) 0.0012(7)
C5 0.0456(8) 0.0361(8) 0.0415(8) 0.0009(7) 0.0055(7) -0.0015(7)
C6 0.0450(8) 0.0393(8) 0.0539(9) 0.0040(8) 0.0112(8) -0.0053(7)
C7 0.0389(8) 0.0380(8) 0.0466(8) -0.0025(6) 0.0046(7) 0.0004(7)
C8 0.0456(9) 0.0388(8) 0.0511(9) -0.0006(8) 0.0024(8) -0.0006(8)
C9 0.0466(9) 0.0469(8) 0.0488(9) -0.0035(7) 0.0039(8) -0.0076(7)
C10 0.0624(11) 0.0570(11) 0.0748(13) 0.0078(9) -0.0019(10) -0.0196(11)
C11 0.0728(14) 0.0879(16) 0.103(2) 0.0089(13) 0.0045(14) -0.0492(15)
C12 0.0743(15) 0.137(2) 0.0739(16) -0.0221(16) 0.0175(13) -0.0507(17)
C13 0.0853(16) 0.119(2) 0.0535(13) -0.0283(16) 0.0097(12) -0.0064(14)
C14 0.0689(12) 0.0629(12) 0.0593(12) -0.0109(10) 0.0084(10) -0.0019(9)

loop_
_atom_site_label
_atom_site_fract_x
_atom_site_fract_y
_atom_site_fract_z
_atom_site_U_iso_or_equiv
_atom_site_thermal_displace_type
_atom_site_refinement_flags
_atom_site_occupancy
_atom_site_type_symbol
Cl1 0.05433(5) 0.41848(3) 0.43272(2) 0.05760(10) Uani . 1.000 Cl
F1 0.3590(2) 0.42415(8) 0.27351(5) 0.0975(5) Uani . 1.000 F
O1 0.72513(14) 0.59952(7) 0.41514(5) 0.0513(4) Uani . 1.000 O
O2 0.78711(16) 0.74590(8) 0.44861(5) 0.0628(4) Uani . 1.000 O
O3 0.30524(16) 0.25959(8) 0.41422(5) 0.0616(4) Uani . 1.000 O
N1 0.51763(16) 0.67758(9) 0.46051(6) 0.0463(4) Uani . 1.000 N
C1 0.6838(2) 0.68318(11) 0.44326(7) 0.0477(5) Uani . 1.000 C
C2 0.4473(2) 0.59254(9) 0.44359(6) 0.0384(4) Uani . 1.000 C
C3 0.2848(2) 0.55490(10) 0.44950(7) 0.0426(5) Uani . 1.000 C
C4 0.2618(2) 0.46546(10) 0.42722(6) 0.0413(4) Uani . 1.000 C
C5 0.39368(19) 0.41520(10) 0.39920(7) 0.0411(5) Uani . 1.000 C
C6 0.5558(2) 0.45681(11) 0.39253(7) 0.0461(5) Uani . 1.000 C
C7 0.57747(19) 0.54455(10) 0.41555(7) 0.0412(5) Uani . 1.000 C
C8 0.3707(2) 0.31541(11) 0.38056(7) 0.0452(5) Uani . 1.000 C
C9 0.4324(2) 0.28351(11) 0.32164(7) 0.0474(5) Uani . 1.000 C
C10 0.4901(2) 0.19183(13) 0.31577(9) 0.0647(7) Uani . 1.000 C
C11 0.5383(3) 0.15660(17) 0.26136(12) 0.0879(10) Uani . 1.000 C
C12 0.5256(3) 0.2118(2) 0.21197(11) 0.0951(10) Uani . 1.000 C
C13 0.4676(3) 0.3015(2) 0.21576(10) 0.0859(10) Uani . 1.000 C
C14 0.4235(3) 0.33577(14) 0.27070(8) 0.0637(7) Uani . 1.000 C
H1 0.46280 0.72080 0.47950 0.060(5) Uiso R 1.000 H
H3 0.19500 0.58780 0.46740 0.048(4) Uiso R 1.000 H
H6 0.64560 0.42600 0.37320 0.050(4) Uiso R 1.000 H
H10 0.49620 0.15340 0.34910 0.072(6) Uiso R 1.000 H
H11 0.57940 0.09550 0.25820 0.128(10) Uiso R 1.000 H
H12 0.55710 0.18750 0.17520 0.132(10) Uiso R 1.000 H
H13 0.45820 0.33890 0.18200 0.125(10) Uiso R 1.000 H

loop_
_atom_type_symbol
_atom_type_description
_atom_type_scat_dispersion_real
_atom_type_scat_dispersion_imag
_atom_type_scat_source
O O 0.0106 0.0060 'International Tables Vol C Tables 4.2.6.8 and 6.1.1.4'
N N 0.0061 0.0033 'International Tables Vol C Tables 4.2.6.8 and 6.1.1.4'
F F 0.0171 0.0103 'International Tables Vol C Tables 4.2.6.8 and 6.1.1.4'
Cl Cl 0.1484 0.1585 'International Tables Vol C Tables 4.2.6.8 and 6.1.1.4'
H H 0.0000 0.0000 'International Tables Vol C Tables 4.2.6.8 and 6.1.1.4'
C C 0.0033 0.0016 'International Tables Vol C Tables 4.2.6.8 and 6.1.1.4'

loop_
_geom_angle_atom_site_label_1
_geom_angle_atom_site_label_2
_geom_angle_atom_site_label_3
_geom_angle
_geom_angle_publ_flag
C1 O1 C7 107.10(11) yes
C1 N1 C2 110.35(13) yes
C2 N1 H1 124.83 no
C1 N1 H1 124.81 no
O2 C1 N1 130.40(15) yes
O1 C1 O2 122.10(14) yes
O1 C1 N1 107.51(13) yes
N1 C2 C7 106.07(13) yes
N1 C2 C3 132.54(13) yes
C3 C2 C7 121.39(13) no
C2 C3 C4 116.32(14) no
Cl1 C4 C3 116.58(12) yes
C3 C4 C5 122.96(14) no
Cl1 C4 C5 120.41(11) yes
C4 C5 C8 121.95(13) no
C4 C5 C6 119.06(14) no
C6 C5 C8 118.80(13) no
C5 C6 C7 117.35(14) no
O1 C7 C2 108.97(12) yes
C2 C7 C6 122.88(14) no
O1 C7 C6 128.15(14) yes
O3 C8 C9 119.61(14) yes
C5 C8 C9 120.39(13) no
O3 C8 C5 119.98(14) yes
C10 C9 C14 116.65(16) no
C8 C9 C10 118.54(15) no
C8 C9 C14 124.57(15) no
C9 C10 C11 121.04(19) no
C10 C11 C12 119.7(2) no
C11 C12 C13 121.0(2) no
C12 C13 C14 118.3(2) no
C9 C14 C13 123.3(2) no
F1 C14 C9 118.98(16) yes
F1 C14 C13 117.61(18) yes
C2 C3 H3 121.85 no
C4 C3 H3 121.83 no
C5 C6 H6 121.33 no
C7 C6 H6 121.33 no
C9 C10 H10 119.60 no
C11 C10 H10 119.36 no
C10 C11 H11 120.16 no
C12 C11 H11 120.11 no
C11 C12 H12 119.47 no
C13 C12 H12 119.54 no
C12 C13 H13 120.89 no
C14 C13 H13 120.85 no

loop_
_geom_bond_atom_site_label_1
_geom_bond_atom_site_label_2
_geom_bond_distance
_geom_bond_publ_flag
Cl1 C4 1.7410(16) yes
F1 C14 1.356(2) yes
O1 C1 1.3876(19) yes
O1 C7 1.3837(18) yes
O2 C1 1.204(2) yes
O3 C8 1.2099(19) yes
N1 C1 1.343(2) yes
N1 C2 1.3820(18) yes
N1 H1 0.8614 no
C2 C7 1.370(2) no
C2 C3 1.371(2) no
C3 C4 1.382(2) no
C4 C5 1.396(2) no
C5 C8 1.494(2) no
C5 C6 1.394(2) no
C6 C7 1.364(2) no
C8 C9 1.482(2) no
C9 C14 1.370(2) no
C9 C10 1.387(2) no
C10 C11 1.376(3) no
C11 C12 1.366(4) no
C12 C13 1.358(4) no
C13 C14 1.374(3) no
C3 H3 0.9293 no
C6 H6 0.9293 no
C10 H10 0.9307 no
C11 H11 0.9297 no
C12 H12 0.9303 no
C13 H13 0.9317 no

loop_
_geom_contact_atom_site_label_1
_geom_contact_atom_site_label_2
_geom_contact_distance
_geom_contact_site_symmetry_2
_geom_contact_publ_flag
Cl1 O3 3.0098(13) . no
Cl1 H3 2.9631 5_566 no
Cl1 H13 2.9186 6_455 no
Cl1 H1 3.0115 7_545 no
F1 C5 2.8473(19) . no
F1 C6 3.117(2) . no
F1 H11 2.5890 4_655 no
O1 C10 3.403(2) 7_655 no
O2 O3 3.1726(16) 5_666 no
O2 N1 2.9243(17) 3_566 no
O2 C8 3.212(2) 7_655 no
O3 C1 3.3141(19) 5_666 no
O3 O2 3.1726(16) 5_666 no
O3 Cl1 3.0098(13) . no
O3 C3 3.1031(18) 7_545 no
O3 N1 2.9448(17) 7_545 no
O3 N1 3.2618(18) 5_666 no
O3 C2 3.1484(18) 7_545 no
O1 H10 2.7268 7_655 no
O2 H1 2.1656 3_566 no
O3 H10 2.5727 . no
O3 H1 2.5989 7_545 no
O3 H3 2.7263 7_545 no
N1 O2 2.9243(17) 3_466 no
N1 O3 3.2618(18) 5_666 no
N1 O3 2.9448(17) 7_555 no
C1 O3 3.3141(19) 5_666 no
C2 O3 3.1484(18) 7_555 no
C3 O3 3.1031(18) 7_555 no
C3 C7 3.519(2) 5_666 no
C5 F1 2.8473(19) . no
C6 C14 3.399(2) . no
C6 F1 3.117(2) . no
C7 C3 3.519(2) 5_666 no
C8 O2 3.212(2) 7_645 no
C9 C12 3.390(3) 6_455 no
C10 O1 3.403(2) 7_645 no
C12 C14 3.566(3) 6_555 no
C12 C9 3.390(3) 6_555 no
C13 C14 3.568(3) 6_555 no
C14 C12 3.566(3) 6_455 no
C14 C6 3.399(2) . no
C14 C13 3.568(3) 6_455 no
C1 H1 3.0894 3_566 no
C2 H12 2.9994 4_655 no
C7 H12 3.0680 4_655 no
C9 H6 2.8612 . no
H1 O2 2.1656 3_466 no
H1 C1 3.0894 3_466 no
H1 Cl1 3.0115 7_555 no
H1 O3 2.5989 7_555 no
H3 Cl1 2.9631 5_566 no
H3 O3 2.7263 7_555 no
H6 C9 2.8612 . no
H10 O3 2.5727 . no
H10 O1 2.7268 7_645 no
H11 F1 2.5890 4_645 no
H12 C2 2.9994 4_645 no
H12 C7 3.0680 4_645 no
H13 Cl1 2.9186 6_555 no

loop_
_geom_hbond_atom_site_label_D
_geom_hbond_atom_site_label_H
_geom_hbond_atom_site_label_A
_geom_hbond_site_symmetry_A
_geom_hbond_distance_DH
_geom_hbond_distance_HA
_geom_hbond_distance_DA
_geom_hbond_angle_DHA
_geom_hbond_publ_flag
N1 H1 O2 3_466 0.86 2.17 2.9243(17) 147 yes
N1 H1 O3 7_555 0.86 2.60 2.9448(17) 105 yes

loop_
_geom_torsion_atom_site_label_1
_geom_torsion_atom_site_label_2
_geom_torsion_atom_site_label_3
_geom_torsion_atom_site_label_4
_geom_torsion
_geom_torsion_publ_flag
C7 O1 C1 O2 -178.64(15) no
C7 O1 C1 N1 0.78(16) no
C1 O1 C7 C2 -0.36(16) no
C1 O1 C7 C6 179.42(16) no
C2 N1 C1 O1 -0.92(17) no
C2 N1 C1 O2 178.43(16) no
C1 N1 C2 C3 -178.30(16) no
C1 N1 C2 C7 0.70(17) no
C7 C2 C3 C4 1.8(2) no
N1 C2 C7 O1 -0.19(16) no
N1 C2 C7 C6 -179.98(15) no
N1 C2 C3 C4 -179.34(15) no
C3 C2 C7 C6 -0.9(2) no
C3 C2 C7 O1 178.94(13) no
C2 C3 C4 Cl1 -178.28(11) no
C2 C3 C4 C5 -1.0(2) no
Cl1 C4 C5 C8 -8.7(2) no
C3 C4 C5 C6 -0.8(2) no
C3 C4 C5 C8 174.15(14) no
Cl1 C4 C5 C6 176.42(12) no
C4 C5 C6 C7 1.7(2) no
C6 C5 C8 C9 -48.7(2) no
C4 C5 C8 O3 -45.5(2) no
C4 C5 C8 C9 136.33(16) no
C8 C5 C6 C7 -173.36(14) no
C6 C5 C8 O3 129.44(17) no
C5 C6 C7 O1 179.28(15) no
C5 C6 C7 C2 -1.0(2) no
C5 C8 C9 C14 -37.5(2) no
O3 C8 C9 C10 -30.0(2) no
O3 C8 C9 C14 144.31(19) no
C5 C8 C9 C10 148.22(15) no
C14 C9 C10 C11 1.1(3) no
C8 C9 C14 F1 2.1(3) no
C8 C9 C14 C13 -174.08(19) no
C8 C9 C10 C11 175.77(17) no
C10 C9 C14 F1 176.44(17) no
C10 C9 C14 C13 0.3(3) no
C9 C10 C11 C12 -1.5(3) no
C10 C11 C12 C13 0.7(4) no
C11 C12 C13 C14 0.6(4) no
C12 C13 C14 F1 -177.3(2) no
C12 C13 C14 C9 -1.1(4) no

loop_
_cod_related_entry_id
_cod_related_entry_database
_cod_related_entry_code
1 ChemSpider 8441780
